data_4037933
loop_
_publ_author_name
'Umetani, Masataka'
'Kim, Gakhyun'
'Tanaka, Takayuki'
'Kim, Dongho'
'Osuka, Atsuhiro'

_publ_section_title
;
 Rational Synthesis of 5,10-Diazaporphyrins via Nucleophilic Substitution
 Reactions of \a,\a'-Dibromotripyrrin and Dihydrogenation to Give
 5,10-Diazachlorins.
;
_journal_name_full 'The Journal of organic chemistry'
_journal_paper_doi 10.1021/acs.joc.9b03467
_journal_year 2020
_chemical_formula_moiety 'C30 H20 N6'
_chemical_formula_sum 'C30 H20 N6'
_chemical_formula_weight 464.52
_space_group_crystal_system triclinic
_space_group_IT_number 2
_space_group_name_Hall '-P 1'
_space_group_name_H-M_alt 'P -1'
_atom_sites_solution_hydrogens geom
_audit_creation_method SHELXL-2014/7
_cell_angle_alpha 88.7385(15)
_cell_angle_beta 88.2632(14)
_cell_angle_gamma 85.3929(14)
_cell_formula_units_Z 2
_cell_length_a 7.17220(10)
_cell_length_b 12.1545(2)
_cell_length_c 12.7903(2)
_cell_measurement_reflns_used 9207
_cell_measurement_temperature 93(2)
_cell_measurement_theta_max 73.2800
_cell_measurement_theta_min 3.4760
_cell_volume 1110.66(3)
_computing_structure_refinement 'SHELXL-2014/7 (Sheldrick, 2014)'
_diffrn_ambient_temperature 93(2)
_diffrn_detector_area_resol_mean 5.8140
_diffrn_measured_fraction_theta_full 0.973
_diffrn_measured_fraction_theta_max 0.952
_diffrn_measurement_device_type 'Rigaku XtaLAB P200'
_diffrn_measurement_method \w
_diffrn_radiation_type CuK\a
_diffrn_radiation_wavelength 1.54184
_diffrn_reflns_av_R_equivalents 0.0203
_diffrn_reflns_av_unetI/netI 0.0207
_diffrn_reflns_Laue_measured_fraction_full 0.973
_diffrn_reflns_Laue_measured_fraction_max 0.952
_diffrn_reflns_limit_h_max 8
_diffrn_reflns_limit_h_min -8
_diffrn_reflns_limit_k_max 15
_diffrn_reflns_limit_k_min -15
_diffrn_reflns_limit_l_max 15
_diffrn_reflns_limit_l_min -13
_diffrn_reflns_number 15361
_diffrn_reflns_point_group_measured_fraction_full 0.973
_diffrn_reflns_point_group_measured_fraction_max 0.952
_diffrn_reflns_theta_full 67.684
_diffrn_reflns_theta_max 73.543
_diffrn_reflns_theta_min 3.458
_exptl_absorpt_coefficient_mu 0.675
_exptl_absorpt_correction_T_max 1.00000
_exptl_absorpt_correction_T_min 0.94324
_exptl_absorpt_correction_type multi-scan
_exptl_absorpt_process_details 'REQAB (Rigaku, 1998)'
_exptl_crystal_colour Purple
_exptl_crystal_density_diffrn 1.389
_exptl_crystal_description Prism
_exptl_crystal_F_000 484
_exptl_crystal_size_max 0.30
_exptl_crystal_size_mid 0.06
_exptl_crystal_size_min 0.01
_refine_diff_density_max 0.793
_refine_diff_density_min -0.331
_refine_diff_density_rms 0.045
_refine_ls_extinction_method none
_refine_ls_goodness_of_fit_ref 1.056
_refine_ls_hydrogen_treatment constr
_refine_ls_matrix_type full
_refine_ls_number_parameters 325
_refine_ls_number_reflns 4250
_refine_ls_number_restraints 0
_refine_ls_restrained_S_all 1.056
_refine_ls_R_factor_all 0.0425
_refine_ls_R_factor_gt 0.0375
_refine_ls_shift/su_max 0.001
_refine_ls_shift/su_mean 0.000
_refine_ls_structure_factor_coef Fsqd
_refine_ls_weighting_details 'w=1/[\s^2^(Fo^2^)+(0.0573P)^2^+0.3644P] where P=(Fo^2^+2Fc^2^)/3'
_refine_ls_weighting_scheme calc
_refine_ls_wR_factor_gt 0.1012
_refine_ls_wR_factor_ref 0.1048
_reflns_Friedel_coverage 0.000
_reflns_number_gt 3708
_reflns_number_total 4250
_reflns_threshold_expression 'I > 2\s(I)'
_cod_data_source_file jo9b03467_si_002.cif
_cod_data_source_block 180224umetani
_cod_database_code 4037933
_shelx_shelxl_version_number 2014/7
_shelx_space_group_comment
;
The symmetry employed for this shelxl refinement is uniquely defined
by the following loop, which should always be used as a source of
symmetry information in preference to the above space-group names.
They are only intended as comments.
;

loop_
_space_group_symop_operation_xyz
'x, y, z'
'-x, -y, -z'

loop_
_atom_site_label
_atom_site_type_symbol
_atom_site_fract_x
_atom_site_fract_y
_atom_site_fract_z
_atom_site_U_iso_or_equiv
_atom_site_adp_type
_atom_site_occupancy
_atom_site_site_symmetry_order
_atom_site_calc_flag
_atom_site_refinement_flags_posn
_atom_site_refinement_flags_adp
_atom_site_refinement_flags_occupancy
_atom_site_disorder_assembly
_atom_site_disorder_group
C1 C 0.33009(17) 0.38179(11) 0.82299(11) 0.0224(3) Uani 1 1 d . . . . .
C2 C 0.30731(19) 0.39086(11) 0.71003(11) 0.0254(3) Uani 1 1 d . . . . .
H1 H 0.3485 0.3371 0.6599 0.031 Uiso 1 1 calc R U . . .
C3 C 0.21709(19) 0.48981(11) 0.69077(11) 0.0259(3) Uani 1 1 d . . . . .
H2 H 0.1814 0.5194 0.6243 0.031 Uiso 1 1 calc R U . . .
C4 C 0.18418(17) 0.54335(11) 0.79109(11) 0.0224(3) Uani 1 1 d . . . . .
C5 C 0.07307(17) 0.69533(10) 0.88943(10) 0.0213(3) Uani 1 1 d . . . . .
C6 C -0.00672(18) 0.80729(11) 0.89765(11) 0.0236(3) Uani 1 1 d . . . . .
H3 H -0.0522 0.8536 0.8417 0.028 Uiso 1 1 calc R U . . .
C7 C -0.00516(18) 0.83459(10) 0.99930(11) 0.0230(3) Uani 1 1 d . . . . .
H4 H -0.0480 0.9039 1.0277 0.028 Uiso 1 1 calc R U . . .
C8 C 0.07333(17) 0.73939(10) 1.05699(11) 0.0207(3) Uani 1 1 d . . . . .
C9 C 0.10640(17) 0.73191(10) 1.16350(11) 0.0208(3) Uani 1 1 d . . . . .
C10 C 0.18176(17) 0.63641(10) 1.21713(10) 0.0206(3) Uani 1 1 d . . . . .
C11 C 0.20257(18) 0.62656(10) 1.32855(11) 0.0223(3) Uani 1 1 d . . . . .
H5 H 0.1730 0.6829 1.3781 0.027 Uiso 1 1 calc R U . . .
C12 C 0.27234(18) 0.52164(10) 1.34944(11) 0.0226(3) Uani 1 1 d . . . . .
H6 H 0.3000 0.4903 1.4164 0.027 Uiso 1 1 calc R U . . .
C13 C 0.29655(17) 0.46677(10) 1.25079(10) 0.0208(3) Uani 1 1 d . . . . .
C14 C 0.37180(17) 0.35624(10) 1.23816(10) 0.0205(3) Uani 1 1 d . . . . .
N1 N 0.10008(15) 0.64432(9) 0.79779(9) 0.0227(2) Uani 1 1 d . . . . .
N3 N 0.11679(15) 0.65643(9) 0.98674(9) 0.0212(2) Uani 1 1 d . . . . .
H7 H 0.1649 0.5894 1.0023 0.025 Uiso 1 1 calc R U . . .
C15 C 0.41320(17) 0.30630(10) 1.14269(11) 0.0212(3) Uani 1 1 d . . . . .
C16 C 0.49233(18) 0.19492(10) 1.12519(11) 0.0237(3) Uani 1 1 d . . . . .
H8 H 0.5293 0.1418 1.1777 0.028 Uiso 1 1 calc R U . . .
C17 C 0.50443(18) 0.17983(11) 1.02062(11) 0.0242(3) Uani 1 1 d . . . . .
H9 H 0.5534 0.1148 0.9863 0.029 Uiso 1 1 calc R U . . .
C18 C 0.42961(17) 0.28042(10) 0.97095(11) 0.0219(3) Uani 1 1 d . . . . .
C19 C 0.06709(18) 0.83486(10) 1.22539(10) 0.0212(3) Uani 1 1 d . . . . .
C20 C -0.11428(18) 0.88348(10) 1.24021(11) 0.0231(3) Uani 1 1 d . . . . .
H10 H -0.2168 0.8509 1.2114 0.028 Uiso 1 1 calc R U . . .
N2 N 0.41135(15) 0.29132(9) 0.86715(9) 0.0232(2) Uani 1 1 d . . . . .
N4 N 0.24043(14) 0.53825(8) 1.17150(9) 0.0205(2) Uani 1 1 d . . . . .
N5 N 0.37935(15) 0.35508(9) 1.04627(9) 0.0212(2) Uani 1 1 d . . . . .
H11 H 0.3328 0.4234 1.0352 0.025 Uiso 1 1 calc R U . . .
N6 N 0.25442(15) 0.47562(9) 0.87001(9) 0.0218(2) Uani 1 1 d . . . . .
C21 C -0.14484(19) 0.97970(10) 1.29715(11) 0.0246(3) Uani 1 1 d . . . . .
H12 H -0.2684 1.0129 1.3068 0.030 Uiso 1 1 calc R U . . .
C22 C 0.00397(19) 1.02750(10) 1.33997(11) 0.0250(3) Uani 1 1 d . . . . .
H13 H -0.0181 1.0924 1.3800 0.030 Uiso 1 1 calc R U . . .
C23 C 0.18509(19) 0.98030(11) 1.32427(11) 0.0258(3) Uani 1 1 d . . . . .
H14 H 0.2874 1.0137 1.3524 0.031 Uiso 1 1 calc R U . . .
C24 C 0.21668(19) 0.88416(11) 1.26744(11) 0.0248(3) Uani 1 1 d . . . . .
H15 H 0.3407 0.8518 1.2571 0.030 Uiso 1 1 calc R U . . .
C25 C 0.39740(18) 0.28813(10) 1.33637(10) 0.0211(3) Uani 1 1 d . . . . .
C26 C 0.23890(18) 0.26849(10) 1.39832(11) 0.0230(3) Uani 1 1 d . . . . .
H16 H 0.1189 0.2980 1.3772 0.028 Uiso 1 1 calc R U . . .
C27 C 0.25567(19) 0.20645(11) 1.49013(11) 0.0248(3) Uani 1 1 d . . . . .
H17 H 0.1473 0.1932 1.5316 0.030 Uiso 1 1 calc R U . . .
C28 C 0.43106(19) 0.16348(10) 1.52155(11) 0.0246(3) Uani 1 1 d . . . . .
H18 H 0.4428 0.1208 1.5845 0.029 Uiso 1 1 calc R U . . .
C29 C 0.58869(19) 0.18308(11) 1.46081(11) 0.0250(3) Uani 1 1 d . . . . .
H19 H 0.7085 0.1540 1.4825 0.030 Uiso 1 1 calc R U . . .
C30 C 0.57283(18) 0.24493(10) 1.36837(11) 0.0237(3) Uani 1 1 d . . . . .
H20 H 0.6815 0.2577 1.3270 0.028 Uiso 1 1 calc R U . . .

loop_
_atom_site_aniso_label
_atom_site_aniso_U_11
_atom_site_aniso_U_22
_atom_site_aniso_U_33
_atom_site_aniso_U_23
_atom_site_aniso_U_13
_atom_site_aniso_U_12
C1 0.0210(6) 0.0236(6) 0.0231(7) -0.0025(5) -0.0002(5) -0.0039(5)
C2 0.0284(7) 0.0269(7) 0.0216(7) -0.0051(5) 0.0006(5) -0.0043(5)
C3 0.0284(7) 0.0299(7) 0.0199(7) -0.0003(5) -0.0012(5) -0.0054(5)
C4 0.0221(6) 0.0249(6) 0.0206(7) 0.0006(5) -0.0011(5) -0.0041(5)
C5 0.0196(6) 0.0235(6) 0.0209(7) 0.0023(5) -0.0004(5) -0.0030(5)
C6 0.0231(6) 0.0233(6) 0.0238(7) 0.0053(5) -0.0009(5) -0.0003(5)
C7 0.0233(6) 0.0197(6) 0.0253(8) 0.0026(5) 0.0005(5) 0.0010(5)
C8 0.0202(6) 0.0186(6) 0.0233(7) 0.0006(5) 0.0001(5) -0.0017(4)
C9 0.0207(6) 0.0183(6) 0.0230(7) 0.0000(5) 0.0004(5) -0.0006(5)
C10 0.0203(6) 0.0194(6) 0.0219(7) -0.0001(5) -0.0005(5) -0.0005(5)
C11 0.0259(6) 0.0202(6) 0.0206(7) -0.0022(5) -0.0004(5) 0.0005(5)
C12 0.0268(6) 0.0217(6) 0.0189(7) 0.0012(5) -0.0025(5) -0.0005(5)
C13 0.0210(6) 0.0198(6) 0.0215(7) 0.0009(5) -0.0017(5) -0.0013(5)
C14 0.0196(6) 0.0195(6) 0.0225(7) 0.0017(5) -0.0030(5) -0.0007(5)
N1 0.0229(5) 0.0243(5) 0.0208(6) 0.0011(4) -0.0006(4) -0.0022(4)
N3 0.0232(5) 0.0193(5) 0.0207(6) 0.0010(4) -0.0012(4) 0.0002(4)
C15 0.0207(6) 0.0191(6) 0.0236(7) 0.0010(5) -0.0017(5) -0.0010(5)
C16 0.0240(6) 0.0202(6) 0.0264(8) 0.0011(5) -0.0030(5) 0.0008(5)
C17 0.0237(6) 0.0199(6) 0.0287(8) -0.0037(5) -0.0013(5) 0.0005(5)
C18 0.0200(6) 0.0211(6) 0.0249(7) -0.0024(5) -0.0005(5) -0.0030(5)
C19 0.0269(6) 0.0175(6) 0.0187(7) 0.0020(5) -0.0006(5) 0.0004(5)
C20 0.0254(6) 0.0198(6) 0.0238(7) 0.0018(5) 0.0001(5) -0.0015(5)
N2 0.0238(5) 0.0228(5) 0.0232(6) -0.0025(4) -0.0011(4) -0.0029(4)
N4 0.0212(5) 0.0173(5) 0.0226(6) 0.0013(4) -0.0015(4) 0.0002(4)
N5 0.0230(5) 0.0185(5) 0.0218(6) -0.0005(4) -0.0014(4) -0.0001(4)
N6 0.0227(5) 0.0218(5) 0.0208(6) -0.0005(4) -0.0014(4) -0.0016(4)
C21 0.0263(7) 0.0205(6) 0.0261(7) 0.0025(5) 0.0025(5) 0.0017(5)
C22 0.0341(7) 0.0180(6) 0.0224(7) -0.0012(5) 0.0005(5) 0.0006(5)
C23 0.0306(7) 0.0216(6) 0.0255(7) -0.0001(5) -0.0061(5) -0.0016(5)
C24 0.0253(6) 0.0226(6) 0.0258(7) 0.0006(5) -0.0032(5) 0.0025(5)
C25 0.0263(6) 0.0158(6) 0.0212(7) -0.0014(5) -0.0021(5) -0.0001(5)
C26 0.0237(6) 0.0198(6) 0.0254(7) -0.0007(5) -0.0028(5) 0.0003(5)
C27 0.0281(7) 0.0226(6) 0.0236(7) -0.0009(5) 0.0005(5) -0.0019(5)
C28 0.0334(7) 0.0212(6) 0.0188(7) 0.0012(5) -0.0025(5) 0.0001(5)
C29 0.0270(7) 0.0232(6) 0.0240(7) -0.0003(5) -0.0043(5) 0.0045(5)
C30 0.0257(6) 0.0215(6) 0.0232(7) 0.0001(5) 0.0002(5) 0.0014(5)

loop_
_atom_type_symbol
_atom_type_description
_atom_type_scat_dispersion_real
_atom_type_scat_dispersion_imag
_atom_type_scat_source
C C 0.0181 0.0091 'International Tables Vol C Tables 4.2.6.8 and 6.1.1.4'
H H 0.0000 0.0000 'International Tables Vol C Tables 4.2.6.8 and 6.1.1.4'
N N 0.0311 0.0180 'International Tables Vol C Tables 4.2.6.8 and 6.1.1.4'

loop_
_geom_angle_atom_site_label_1
_geom_angle_atom_site_label_2
_geom_angle_atom_site_label_3
_geom_angle
_geom_angle_site_symmetry_1
_geom_angle_site_symmetry_3
_geom_angle_publ_flag
N2 C1 N6 128.53(13) . . ?
N2 C1 C2 121.28(12) . . ?
N6 C1 C2 110.18(11) . . ?
C3 C2 C1 106.73(12) . . ?
C3 C2 H1 126.6 . . ?
C1 C2 H1 126.6 . . ?
C2 C3 C4 106.98(12) . . ?
C2 C3 H2 126.5 . . ?
C4 C3 H2 126.5 . . ?
N1 C4 N6 128.41(13) . . ?
N1 C4 C3 121.46(12) . . ?
N6 C4 C3 110.11(11) . . ?
N1 C5 N3 128.65(12) . . ?
N1 C5 C6 122.81(12) . . ?
N3 C5 C6 108.52(12) . . ?
C7 C6 C5 107.55(12) . . ?
C7 C6 H3 126.2 . . ?
C5 C6 H3 126.2 . . ?
C6 C7 C8 107.64(12) . . ?
C6 C7 H4 126.2 . . ?
C8 C7 H4 126.2 . . ?
N3 C8 C9 125.19(11) . . ?
N3 C8 C7 107.67(11) . . ?
C9 C8 C7 127.11(12) . . ?
C8 C9 C10 125.25(12) . . ?
C8 C9 C19 117.26(11) . . ?
C10 C9 C19 117.43(12) . . ?
N4 C10 C9 125.25(12) . . ?
N4 C10 C11 109.71(11) . . ?
C9 C10 C11 125.01(12) . . ?
C12 C11 C10 106.99(12) . . ?
C12 C11 H5 126.5 . . ?
C10 C11 H5 126.5 . . ?
C11 C12 C13 106.96(12) . . ?
C11 C12 H6 126.5 . . ?
C13 C12 H6 126.5 . . ?
N4 C13 C14 125.49(12) . . ?
N4 C13 C12 109.71(11) . . ?
C14 C13 C12 124.78(12) . . ?
C15 C14 C13 125.07(12) . . ?
C15 C14 C25 118.61(11) . . ?
C13 C14 C25 116.23(12) . . ?
C4 N1 C5 121.93(12) . . ?
C5 N3 C8 108.60(11) . . ?
C5 N3 H7 125.7 . . ?
C8 N3 H7 125.7 . . ?
N5 C15 C14 125.06(11) . . ?
N5 C15 C16 107.47(12) . . ?
C14 C15 C16 127.44(12) . . ?
C17 C16 C15 107.76(12) . . ?
C17 C16 H8 126.1 . . ?
C15 C16 H8 126.1 . . ?
C16 C17 C18 107.40(12) . . ?
C16 C17 H9 126.3 . . ?
C18 C17 H9 126.3 . . ?
N2 C18 N5 128.66(12) . . ?
N2 C18 C17 122.78(12) . . ?
N5 C18 C17 108.53(12) . . ?
C20 C19 C24 119.42(12) . . ?
C20 C19 C9 121.61(12) . . ?
C24 C19 C9 118.96(12) . . ?
C21 C20 C19 119.89(12) . . ?
C21 C20 H10 120.1 . . ?
C19 C20 H10 120.1 . . ?
C1 N2 C18 122.16(12) . . ?
C13 N4 C10 106.61(11) . . ?
C18 N5 C15 108.81(11) . . ?
C18 N5 H11 125.6 . . ?
C15 N5 H11 125.6 . . ?
C1 N6 C4 106.00(11) . . ?
C22 C21 C20 120.45(12) . . ?
C22 C21 H12 119.8 . . ?
C20 C21 H12 119.8 . . ?
C21 C22 C23 119.90(12) . . ?
C21 C22 H13 120.0 . . ?
C23 C22 H13 120.0 . . ?
C24 C23 C22 119.94(13) . . ?
C24 C23 H14 120.0 . . ?
C22 C23 H14 120.0 . . ?
C23 C24 C19 120.37(12) . . ?
C23 C24 H15 119.8 . . ?
C19 C24 H15 119.8 . . ?
C30 C25 C26 119.23(12) . . ?
C30 C25 C14 122.36(12) . . ?
C26 C25 C14 118.41(11) . . ?
C27 C26 C25 120.51(12) . . ?
C27 C26 H16 119.7 . . ?
C25 C26 H16 119.7 . . ?
C26 C27 C28 119.98(13) . . ?
C26 C27 H17 120.0 . . ?
C28 C27 H17 120.0 . . ?
C29 C28 C27 119.81(12) . . ?
C29 C28 H18 120.1 . . ?
C27 C28 H18 120.1 . . ?
C28 C29 C30 120.53(12) . . ?
C28 C29 H19 119.7 . . ?
C30 C29 H19 119.7 . . ?
C29 C30 C25 119.96(13) . . ?
C29 C30 H20 120.0 . . ?
C25 C30 H20 120.0 . . ?

loop_
_geom_bond_atom_site_label_1
_geom_bond_atom_site_label_2
_geom_bond_distance
_geom_bond_site_symmetry_2
_geom_bond_publ_flag
C1 N2 1.3257(17) . ?
C1 N6 1.3667(17) . ?
C1 C2 1.460(2) . ?
C2 C3 1.341(2) . ?
C2 H1 0.9500 . ?
C3 C4 1.456(2) . ?
C3 H2 0.9500 . ?
C4 N1 1.3266(17) . ?
C4 N6 1.3704(17) . ?
C5 N1 1.3396(18) . ?
C5 N3 1.3583(17) . ?
C5 C6 1.4380(18) . ?
C6 C7 1.349(2) . ?
C6 H3 0.9500 . ?
C7 C8 1.4434(17) . ?
C7 H4 0.9500 . ?
C8 N3 1.3762(17) . ?
C8 C9 1.3896(19) . ?
C9 C10 1.4130(17) . ?
C9 C19 1.4984(17) . ?
C10 N4 1.3698(16) . ?
C10 C11 1.4388(19) . ?
C11 C12 1.3559(18) . ?
C11 H5 0.9500 . ?
C12 C13 1.4395(19) . ?
C12 H6 0.9500 . ?
C13 N4 1.3694(16) . ?
C13 C14 1.4178(17) . ?
C14 C15 1.3890(19) . ?
C14 C25 1.4969(17) . ?
N3 H7 0.8800 . ?
C15 N5 1.3763(17) . ?
C15 C16 1.4446(17) . ?
C16 C17 1.353(2) . ?
C16 H8 0.9500 . ?
C17 C18 1.4378(18) . ?
C17 H9 0.9500 . ?
C18 N2 1.3407(18) . ?
C18 N5 1.3588(17) . ?
C19 C20 1.3942(18) . ?
C19 C24 1.3971(19) . ?
C20 C21 1.3902(19) . ?
C20 H10 0.9500 . ?
N5 H11 0.8800 . ?
C21 C22 1.388(2) . ?
C21 H12 0.9500 . ?
C22 C23 1.3880(19) . ?
C22 H13 0.9500 . ?
C23 C24 1.3893(19) . ?
C23 H14 0.9500 . ?
C24 H15 0.9500 . ?
C25 C30 1.3935(18) . ?
C25 C26 1.3992(19) . ?
C26 C27 1.3846(18) . ?
C26 H16 0.9500 . ?
C27 C28 1.3901(19) . ?
C27 H17 0.9500 . ?
C28 C29 1.386(2) . ?
C28 H18 0.9500 . ?
C29 C30 1.3898(19) . ?
C29 H19 0.9500 . ?
C30 H20 0.9500 . ?

loop_
_geom_hbond_atom_site_label_D
_geom_hbond_atom_site_label_H
_geom_hbond_atom_site_label_A
_geom_hbond_distance_DH
_geom_hbond_distance_HA
_geom_hbond_distance_DA
_geom_hbond_angle_DHA
_geom_hbond_site_symmetry_A
N3 H7 N4 0.88 2.31 2.8648(16) 121.3 .
N3 H7 N6 0.88 2.25 2.7820(15) 118.4 .
N5 H11 N4 0.88 2.31 2.8668(15) 121.7 .
N5 H11 N6 0.88 2.27 2.7925(16) 118.2 .

loop_
_geom_torsion_atom_site_label_1
_geom_torsion_atom_site_label_2
_geom_torsion_atom_site_label_3
_geom_torsion_atom_site_label_4
_geom_torsion
_geom_torsion_site_symmetry_1
_geom_torsion_site_symmetry_2
_geom_torsion_site_symmetry_3
_geom_torsion_site_symmetry_4
_geom_torsion_publ_flag
N2 C1 C2 C3 178.45(12) . . . . ?
N6 C1 C2 C3 -0.40(15) . . . . ?
C1 C2 C3 C4 0.40(14) . . . . ?
C2 C3 C4 N1 178.62(12) . . . . ?
C2 C3 C4 N6 -0.28(15) . . . . ?
N1 C5 C6 C7 -176.86(11) . . . . ?
N3 C5 C6 C7 1.53(14) . . . . ?
C5 C6 C7 C8 -0.84(14) . . . . ?
C6 C7 C8 N3 -0.12(14) . . . . ?
C6 C7 C8 C9 177.87(12) . . . . ?
N3 C8 C9 C10 -3.1(2) . . . . ?
C7 C8 C9 C10 179.24(12) . . . . ?
N3 C8 C9 C19 173.94(11) . . . . ?
C7 C8 C9 C19 -3.71(19) . . . . ?
C8 C9 C10 N4 2.8(2) . . . . ?
C19 C9 C10 N4 -174.28(11) . . . . ?
C8 C9 C10 C11 -175.03(12) . . . . ?
C19 C9 C10 C11 7.93(18) . . . . ?
N4 C10 C11 C12 -0.57(14) . . . . ?
C9 C10 C11 C12 177.52(12) . . . . ?
C10 C11 C12 C13 0.56(14) . . . . ?
C11 C12 C13 N4 -0.39(14) . . . . ?
C11 C12 C13 C14 178.11(12) . . . . ?
N4 C13 C14 C15 5.2(2) . . . . ?
C12 C13 C14 C15 -173.10(12) . . . . ?
N4 C13 C14 C25 -171.33(11) . . . . ?
C12 C13 C14 C25 10.41(18) . . . . ?
N6 C4 N1 C5 0.3(2) . . . . ?
C3 C4 N1 C5 -178.41(11) . . . . ?
N3 C5 N1 C4 -2.2(2) . . . . ?
C6 C5 N1 C4 175.85(12) . . . . ?
N1 C5 N3 C8 176.67(12) . . . . ?
C6 C5 N3 C8 -1.60(14) . . . . ?
C9 C8 N3 C5 -176.95(12) . . . . ?
C7 C8 N3 C5 1.08(13) . . . . ?
C13 C14 C15 N5 -3.1(2) . . . . ?
C25 C14 C15 N5 173.26(11) . . . . ?
C13 C14 C15 C16 179.01(12) . . . . ?
C25 C14 C15 C16 -4.58(19) . . . . ?
N5 C15 C16 C17 0.18(14) . . . . ?
C14 C15 C16 C17 178.33(12) . . . . ?
C15 C16 C17 C18 -1.21(14) . . . . ?
C16 C17 C18 N2 -176.25(12) . . . . ?
C16 C17 C18 N5 1.85(15) . . . . ?
C8 C9 C19 C20 66.56(16) . . . . ?
C10 C9 C19 C20 -116.16(14) . . . . ?
C8 C9 C19 C24 -112.20(14) . . . . ?
C10 C9 C19 C24 65.08(16) . . . . ?
C24 C19 C20 C21 -0.52(19) . . . . ?
C9 C19 C20 C21 -179.28(12) . . . . ?
N6 C1 N2 C18 0.2(2) . . . . ?
C2 C1 N2 C18 -178.40(11) . . . . ?
N5 C18 N2 C1 -2.6(2) . . . . ?
C17 C18 N2 C1 175.14(12) . . . . ?
C14 C13 N4 C10 -178.45(12) . . . . ?
C12 C13 N4 C10 0.03(13) . . . . ?
C9 C10 N4 C13 -177.76(12) . . . . ?
C11 C10 N4 C13 0.32(13) . . . . ?
N2 C18 N5 C15 176.22(12) . . . . ?
C17 C18 N5 C15 -1.74(14) . . . . ?
C14 C15 N5 C18 -177.21(12) . . . . ?
C16 C15 N5 C18 0.99(14) . . . . ?
N2 C1 N6 C4 -178.53(12) . . . . ?
C2 C1 N6 C4 0.22(14) . . . . ?
N1 C4 N6 C1 -178.78(12) . . . . ?
C3 C4 N6 C1 0.03(14) . . . . ?
C19 C20 C21 C22 -0.4(2) . . . . ?
C20 C21 C22 C23 1.2(2) . . . . ?
C21 C22 C23 C24 -1.2(2) . . . . ?
C22 C23 C24 C19 0.3(2) . . . . ?
C20 C19 C24 C23 0.5(2) . . . . ?
C9 C19 C24 C23 179.33(12) . . . . ?
C15 C14 C25 C30 66.14(17) . . . . ?
C13 C14 C25 C30 -117.14(14) . . . . ?
C15 C14 C25 C26 -114.52(14) . . . . ?
C13 C14 C25 C26 62.21(16) . . . . ?
C30 C25 C26 C27 -0.30(19) . . . . ?
C14 C25 C26 C27 -179.67(12) . . . . ?
C25 C26 C27 C28 0.2(2) . . . . ?
C26 C27 C28 C29 0.1(2) . . . . ?
C27 C28 C29 C30 -0.3(2) . . . . ?
C28 C29 C30 C25 0.3(2) . . . . ?
C26 C25 C30 C29 0.1(2) . . . . ?
C14 C25 C30 C29 179.40(12) . . . . ?
